data_4331964
loop_
_publ_author_name
'Gonz\'alez Mantero, D\'eborah'
'Neels, Antonia'
'Stoeckli-Evans, Helen'

_publ_section_title
;
 Novel 3D, 2D, and 0D First-Row Coordination Compounds with
 4,4&#x2018;-Bipyridine-N,N&#x2018;-dioxide Incorporating
 Sulfur-Containing Anions
;
_journal_issue 8
_journal_name_full 'Inorganic Chemistry'
_journal_page_first 3287
_journal_page_last 3294
_journal_paper_doi 10.1021/ic051934x
_journal_volume 45
_journal_year 2006
_chemical_formula_moiety 'C10 H18 Co N2 O7, O4 S, 2(H2 O)'
_chemical_formula_sum 'C10 H22 Co N2 O13 S'
_chemical_formula_weight 469.29
_chemical_name_systematic
; 
 ? 
;
_space_group_IT_number 14
_symmetry_cell_setting monoclinic
_symmetry_space_group_name_Hall '-P 2yn'
_symmetry_space_group_name_H-M 'P 1 21/n 1'
_atom_sites_solution_hydrogens geom
_atom_sites_solution_primary direct
_atom_sites_solution_secondary difmap
_audit_creation_method SHELXL-97
_cell_angle_alpha 90.00
_cell_angle_beta 92.59(1)
_cell_angle_gamma 90.00
_cell_formula_units_Z 4
_cell_length_a 7.137(1)
_cell_length_b 25.432(2)
_cell_length_c 10.226(1)
_cell_measurement_reflns_used 17675
_cell_measurement_temperature 253(2)
_cell_measurement_theta_max 25.53
_cell_measurement_theta_min 1.60
_cell_volume 1854.2(3)
_computing_cell_refinement 'X-Area V1.26'
_computing_data_collection 'X-Area V1.26 (Stoe & Cie, 2005)'
_computing_data_reduction 'X-RED32 V1.26 (Stoe & Cie, 2005)'
_computing_molecular_graphics 'PLATON  (Spek, 2003)'
_computing_publication_material SHELXL-97
_computing_structure_refinement 'SHELXL-97 (Sheldrick, 1997)'
_computing_structure_solution 'SHELXS-97 (Sheldrick, 1990)'
_diffrn_ambient_temperature 253(2)
_diffrn_detector_area_resol_mean 6.67
_diffrn_measured_fraction_theta_full 0.988
_diffrn_measured_fraction_theta_max 0.988
_diffrn_measurement_device_type 'STOE IPDS 2'
_diffrn_measurement_method 'rotation method'
_diffrn_radiation_monochromator graphite
_diffrn_radiation_source 'fine-focus sealed tube'
_diffrn_radiation_type MoK\a
_diffrn_radiation_wavelength 0.71073
_diffrn_reflns_av_R_equivalents 0.0446
_diffrn_reflns_av_sigmaI/netI 0.0268
_diffrn_reflns_limit_h_max 8
_diffrn_reflns_limit_h_min -8
_diffrn_reflns_limit_k_max 30
_diffrn_reflns_limit_k_min -30
_diffrn_reflns_limit_l_max 12
_diffrn_reflns_limit_l_min -10
_diffrn_reflns_number 19638
_diffrn_reflns_theta_full 25.21
_diffrn_reflns_theta_max 25.21
_diffrn_reflns_theta_min 1.60
_diffrn_standards_decay_% 0
_diffrn_standards_number 0
_exptl_absorpt_coefficient_mu 1.107
_exptl_absorpt_correction_T_max 0.906
_exptl_absorpt_correction_T_min 0.590
_exptl_absorpt_correction_type multi-scan
_exptl_absorpt_process_details 'MULABS (Spek, 2003)'
_exptl_crystal_colour orange
_exptl_crystal_density_diffrn 1.681
_exptl_crystal_density_method 'not measured'
_exptl_crystal_description rod
_exptl_crystal_F_000 972
_exptl_crystal_size_max 0.50
_exptl_crystal_size_mid 0.35
_exptl_crystal_size_min 0.30
_refine_diff_density_max 0.760
_refine_diff_density_min -0.309
_refine_diff_density_rms 0.060
_refine_ls_extinction_method none
_refine_ls_goodness_of_fit_ref 1.025
_refine_ls_hydrogen_treatment mixed
_refine_ls_matrix_type full
_refine_ls_number_parameters 274
_refine_ls_number_reflns 3313
_refine_ls_number_restraints 14
_refine_ls_restrained_S_all 1.030
_refine_ls_R_factor_all 0.0425
_refine_ls_R_factor_gt 0.0332
_refine_ls_shift/su_max <0.001
_refine_ls_shift/su_mean <0.001
_refine_ls_structure_factor_coef Fsqd
_refine_ls_weighting_details 'calc w=1/[\s^2^(Fo^2^)+(0.0462P)^2^+0.9634P] where P=(Fo^2^+2Fc^2^)/3'
_refine_ls_weighting_scheme calc
_refine_ls_wR_factor_gt 0.0782
_refine_ls_wR_factor_ref 0.0813
_reflns_number_gt 2812
_reflns_number_total 3313
_reflns_threshold_expression I>2sigma(I)
_cod_data_source_file ic051934xsup1.cif
_cod_data_source_block cpd4
_cod_original_sg_symbol_H-M 'P 21/n'
_cod_database_code 4331964

loop_
_symmetry_equiv_pos_as_xyz
'x, y, z'
'-x+1/2, y+1/2, -z+1/2'
'-x, -y, -z'
'x-1/2, -y-1/2, z-1/2'

loop_
_atom_site_label
_atom_site_type_symbol
_atom_site_fract_x
_atom_site_fract_y
_atom_site_fract_z
_atom_site_U_iso_or_equiv
_atom_site_adp_type
_atom_site_occupancy
_atom_site_symmetry_multiplicity
_atom_site_calc_flag
_atom_site_refinement_flags
C1 C 0.8349(3) -0.08548(10) 0.3394(2) 0.0276(5) Uani 1 1 d .
H1 H 0.8700 -0.1204 0.3290 0.033 Uiso 1 1 calc R
C2 C 0.8129(3) -0.06566(10) 0.4625(2) 0.0277(5) Uani 1 1 d .
H2 H 0.8331 -0.0875 0.5347 0.033 Uiso 1 1 calc R
C3 C 0.7611(3) -0.01370(10) 0.4820(2) 0.0222(5) Uani 1 1 d .
C4 C 0.7282(4) 0.01652(10) 0.3701(2) 0.0287(5) Uani 1 1 d .
H4 H 0.6901 0.0513 0.3781 0.034 Uiso 1 1 calc R
C5 C 0.7509(4) -0.00421(10) 0.2480(2) 0.0284(5) Uani 1 1 d .
H5 H 0.7283 0.0167 0.1743 0.034 Uiso 1 1 calc R
C6 C 0.7426(3) 0.00801(9) 0.6150(2) 0.0217(5) Uani 1 1 d .
C7 C 0.7801(4) -0.02219(11) 0.7260(2) 0.0310(6) Uani 1 1 d .
H7 H 0.8176 -0.0570 0.7167 0.037 Uiso 1 1 calc R
C8 C 0.7633(4) -0.00187(11) 0.8489(2) 0.0317(6) Uani 1 1 d .
H8 H 0.7902 -0.0229 0.9218 0.038 Uiso 1 1 calc R
C9 C 0.6701(4) 0.07883(10) 0.7608(3) 0.0304(6) Uani 1 1 d .
H9 H 0.6325 0.1134 0.7729 0.036 Uiso 1 1 calc R
C10 C 0.6863(3) 0.05955(10) 0.6362(2) 0.0286(5) Uani 1 1 d .
H10 H 0.6591 0.0814 0.5649 0.034 Uiso 1 1 calc R
N1 N 0.8057(3) -0.05456(8) 0.23352(19) 0.0241(4) Uani 1 1 d .
N2 N 0.7083(3) 0.04801(8) 0.86516(19) 0.0251(4) Uani 1 1 d .
O1 O 0.8347(3) -0.07178(7) 0.11469(17) 0.0335(4) Uani 1 1 d .
O2 O 0.6928(2) 0.06688(7) 0.98525(16) 0.0308(4) Uani 1 1 d .
O3 O 0.5981(2) -0.11889(8) -0.08848(17) 0.0323(4) Uani 1 1 d D
H11 H 0.564(4) -0.1307(12) -0.169(2) 0.039 Uiso 1 1 d D
H12 H 0.502(3) -0.1030(11) -0.050(3) 0.039 Uiso 1 1 d D
O4 O 0.8044(3) -0.21711(9) -0.0802(2) 0.0436(5) Uani 1 1 d D
H13 H 0.897(4) -0.2394(11) -0.085(3) 0.052 Uiso 1 1 d D
H14 H 0.702(3) -0.2359(12) -0.096(3) 0.052 Uiso 1 1 d D
O5 O 1.0301(2) -0.17687(8) 0.15145(18) 0.0334(4) Uani 1 1 d D
H15 H 1.002(4) -0.1963(11) 0.218(2) 0.040 Uiso 1 1 d D
H16 H 1.127(3) -0.1920(12) 0.111(3) 0.040 Uiso 1 1 d D
O6 O 1.0088(2) -0.11704(7) -0.09623(17) 0.0303(4) Uani 1 1 d D
H17 H 1.047(4) -0.1384(10) -0.158(2) 0.036 Uiso 1 1 d D
H18 H 1.109(3) -0.1045(11) -0.053(3) 0.036 Uiso 1 1 d D
O7 O 0.6084(2) -0.17220(7) 0.15403(17) 0.0286(4) Uani 1 1 d D
H19 H 0.627(4) -0.1910(11) 0.227(2) 0.034 Uiso 1 1 d D
H20 H 0.517(3) -0.1888(11) 0.106(3) 0.034 Uiso 1 1 d D
O8 O 0.4922(3) -0.13889(9) -0.3488(2) 0.0512(6) Uani 1 1 d D
H22 H 0.5708 -0.1646 -0.3822 0.061 Uiso 1 1 d D
H21 H 0.3803 -0.1586 -0.3342 0.061 Uiso 1 1 d D
O9 O 1.1375(3) -0.17790(9) -0.2961(2) 0.0490(5) Uani 1 1 d D
H23 H 1.0338 -0.1801 -0.3522 0.059 Uiso 1 1 d D
H24 H 1.1531 -0.2109 -0.2597 0.059 Uiso 1 1 d D
O10 O 1.1388(3) -0.26915(9) -0.1281(2) 0.0433(5) Uani 1 1 d .
O11 O 1.3104(3) -0.31241(9) 0.0458(2) 0.0561(6) Uani 1 1 d .
O12 O 1.4741(3) -0.27128(10) -0.1246(2) 0.0511(6) Uani 1 1 d .
O13 O 1.3176(2) -0.21869(8) 0.02984(19) 0.0384(5) Uani 1 1 d .
S1 S 1.31174(8) -0.26810(2) -0.04380(6) 0.02600(15) Uani 1 1 d .
Co1 Co 0.81513(4) -0.147631(13) 0.02933(3) 0.02322(11) Uani 1 1 d .

loop_
_atom_site_aniso_label
_atom_site_aniso_U_11
_atom_site_aniso_U_22
_atom_site_aniso_U_33
_atom_site_aniso_U_23
_atom_site_aniso_U_13
_atom_site_aniso_U_12
C1 0.0368(13) 0.0223(13) 0.0234(12) -0.0014(10) 0.0001(10) 0.0024(10)
C2 0.0368(12) 0.0259(13) 0.0203(12) 0.0000(10) -0.0010(10) 0.0012(11)
C3 0.0226(10) 0.0246(13) 0.0194(11) -0.0016(10) 0.0004(9) -0.0012(9)
C4 0.0391(13) 0.0222(13) 0.0247(13) -0.0012(10) 0.0010(10) 0.0040(10)
C5 0.0410(14) 0.0227(13) 0.0215(12) 0.0013(10) 0.0007(10) 0.0011(10)
C6 0.0230(11) 0.0227(12) 0.0193(11) -0.0025(10) 0.0017(9) -0.0014(9)
C7 0.0458(14) 0.0251(14) 0.0221(12) -0.0032(11) 0.0013(11) 0.0073(11)
C8 0.0456(15) 0.0277(14) 0.0217(12) 0.0001(11) 0.0007(11) 0.0060(11)
C9 0.0401(13) 0.0234(13) 0.0277(13) -0.0014(11) 0.0021(11) 0.0050(11)
C10 0.0394(13) 0.0256(13) 0.0209(12) -0.0005(10) 0.0019(10) 0.0043(11)
N1 0.0294(10) 0.0249(11) 0.0180(10) -0.0047(8) 0.0017(8) -0.0032(8)
N2 0.0253(9) 0.0302(12) 0.0200(10) -0.0047(9) 0.0022(8) -0.0017(8)
O1 0.0563(11) 0.0272(10) 0.0175(9) -0.0061(7) 0.0061(8) -0.0030(8)
O2 0.0351(9) 0.0389(11) 0.0185(8) -0.0111(8) 0.0031(7) 0.0018(8)
O3 0.0314(9) 0.0431(12) 0.0223(9) -0.0054(8) -0.0018(7) 0.0079(8)
O4 0.0297(10) 0.0379(12) 0.0633(14) -0.0234(11) 0.0048(9) -0.0013(8)
O5 0.0319(9) 0.0409(12) 0.0278(10) 0.0057(8) 0.0054(8) 0.0088(8)
O6 0.0313(9) 0.0340(11) 0.0257(9) -0.0061(8) 0.0037(7) -0.0036(8)
O7 0.0285(8) 0.0314(10) 0.0256(9) 0.0017(8) -0.0009(7) -0.0036(7)
O8 0.0542(12) 0.0506(14) 0.0492(13) -0.0092(11) 0.0060(10) 0.0017(11)
O9 0.0530(12) 0.0522(14) 0.0415(12) -0.0091(11) -0.0013(10) -0.0021(10)
O10 0.0300(9) 0.0582(14) 0.0408(11) -0.0189(10) -0.0094(8) 0.0069(9)
O11 0.0620(14) 0.0436(13) 0.0615(15) 0.0156(11) -0.0111(12) -0.0073(11)
O12 0.0329(10) 0.0729(17) 0.0484(13) -0.0310(12) 0.0123(9) -0.0090(10)
O13 0.0293(9) 0.0407(11) 0.0452(11) -0.0211(10) 0.0018(8) -0.0005(8)
S1 0.0228(3) 0.0301(3) 0.0250(3) -0.0058(3) -0.0002(2) -0.0002(2)
Co1 0.02536(17) 0.02414(19) 0.02023(17) -0.00259(14) 0.00166(12) 0.00041(13)

loop_
_atom_type_symbol
_atom_type_description
_atom_type_scat_dispersion_real
_atom_type_scat_dispersion_imag
_atom_type_scat_source
C C 0.0033 0.0016 'International Tables Vol C Tables 4.2.6.8 and 6.1.1.4'
H H 0.0000 0.0000 'International Tables Vol C Tables 4.2.6.8 and 6.1.1.4'
N N 0.0061 0.0033 'International Tables Vol C Tables 4.2.6.8 and 6.1.1.4'
O O 0.0106 0.0060 'International Tables Vol C Tables 4.2.6.8 and 6.1.1.4'
S S 0.1246 0.1234 'International Tables Vol C Tables 4.2.6.8 and 6.1.1.4'
Co Co 0.3494 0.9721 'International Tables Vol C Tables 4.2.6.8 and 6.1.1.4'

loop_
_geom_angle_atom_site_label_1
_geom_angle_atom_site_label_2
_geom_angle_atom_site_label_3
_geom_angle
N1 C1 C2 120.2(2)
N1 C1 H1 119.9
C2 C1 H1 119.9
C1 C2 C3 121.6(2)
C1 C2 H2 119.2
C3 C2 H2 119.2
C2 C3 C4 116.4(2)
C2 C3 C6 121.5(2)
C4 C3 C6 122.1(2)
C5 C4 C3 120.9(2)
C5 C4 H4 119.5
C3 C4 H4 119.5
N1 C5 C4 120.8(2)
N1 C5 H5 119.6
C4 C5 H5 119.6
C7 C6 C10 116.1(2)
C7 C6 C3 121.6(2)
C10 C6 C3 122.3(2)
C8 C7 C6 121.4(2)
C8 C7 H7 119.3
C6 C7 H7 119.3
N2 C8 C7 120.6(2)
N2 C8 H8 119.7
C7 C8 H8 119.7
N2 C9 C10 120.4(2)
N2 C9 H9 119.8
C10 C9 H9 119.8
C9 C10 C6 121.2(2)
C9 C10 H10 119.4
C6 C10 H10 119.4
O1 N1 C1 121.5(2)
O1 N1 C5 118.4(2)
C1 N1 C5 120.1(2)
O2 N2 C8 119.6(2)
O2 N2 C9 120.1(2)
C8 N2 C9 120.3(2)
N1 O1 Co1 132.28(15)
Co1 O3 H11 126(2)
Co1 O3 H12 118.1(19)
H11 O3 H12 112(3)
Co1 O4 H13 124(2)
Co1 O4 H14 124(2)
H13 O4 H14 105(3)
Co1 O5 H15 119(2)
Co1 O5 H16 115.8(19)
H15 O5 H16 109(3)
Co1 O6 H17 116.6(19)
Co1 O6 H18 111.6(19)
H17 O6 H18 108(3)
Co1 O7 H19 126.3(19)
Co1 O7 H20 108.9(19)
H19 O7 H20 106(3)
H22 O8 H21 102.0
H23 O9 H24 106.1
O11 S1 O12 110.06(15)
O11 S1 O13 110.02(14)
O12 S1 O13 109.56(12)
O11 S1 O10 109.01(13)
O12 S1 O10 109.50(12)
O13 S1 O10 108.67(11)
O3 Co1 O5 178.75(7)
O3 Co1 O6 90.54(7)
O5 Co1 O6 90.66(7)
O3 Co1 O7 85.97(7)
O5 Co1 O7 92.81(7)
O6 Co1 O7 175.08(7)
O3 Co1 O4 88.74(8)
O5 Co1 O4 91.59(8)
O6 Co1 O4 89.70(8)
O7 Co1 O4 93.69(8)
O3 Co1 O1 87.22(7)
O5 Co1 O1 92.59(8)
O6 Co1 O1 83.14(7)
O7 Co1 O1 93.21(7)
O4 Co1 O1 171.74(8)

loop_
_geom_bond_atom_site_label_1
_geom_bond_atom_site_label_2
_geom_bond_distance
C1 N1 1.347(3)
C1 C2 1.372(4)
C1 H1 0.9300
C2 C3 1.389(4)
C2 H2 0.9300
C3 C4 1.389(3)
C3 C6 1.479(3)
C4 C5 1.372(4)
C4 H4 0.9300
C5 N1 1.349(3)
C5 H5 0.9300
C6 C7 1.387(3)
C6 C10 1.391(4)
C7 C8 1.370(4)
C7 H7 0.9300
C8 N2 1.340(3)
C8 H8 0.9300
C9 N2 1.342(3)
C9 C10 1.375(4)
C9 H9 0.9300
C10 H10 0.9300
N1 O1 1.317(3)
N2 O2 1.328(3)
O1 Co1 2.1194(18)
O3 Co1 2.0531(18)
O3 H11 0.896(18)
O3 H12 0.900(18)
O4 Co1 2.092(2)
O4 H13 0.875(18)
O4 H14 0.883(18)
O5 Co1 2.0720(18)
O5 H15 0.873(18)
O5 H16 0.906(18)
O6 Co1 2.0798(18)
O6 H17 0.887(18)
O6 H18 0.887(18)
O7 Co1 2.0891(18)
O7 H19 0.892(18)
O7 H20 0.902(17)
O8 H22 0.9364
O8 H21 0.9602
O9 H23 0.9169
O9 H24 0.9223
O10 S1 1.4733(18)
O11 S1 1.452(2)
O12 S1 1.456(2)
O13 S1 1.464(2)

loop_
_geom_hbond_atom_site_label_D
_geom_hbond_atom_site_label_H
_geom_hbond_atom_site_label_A
_geom_hbond_distance_DH
_geom_hbond_distance_HA
_geom_hbond_distance_DA
_geom_hbond_angle_DHA
_geom_hbond_site_symmetry_A
O3 H11 O8 0.896(18) 1.902(19) 2.781(3) 167(3) .
O3 H12 O2 0.900(18) 1.818(18) 2.715(2) 175(3) 3_656
O4 H13 O10 0.875(18) 1.95(2) 2.792(3) 160(3) .
O4 H14 O12 0.883(18) 1.869(19) 2.750(3) 176(3) 1_455
O5 H15 O12 0.873(18) 1.826(19) 2.688(3) 169(3) 4_556
O5 H16 O13 0.906(18) 1.762(18) 2.668(3) 178(3) .
O6 H17 O9 0.887(18) 1.869(18) 2.754(3) 175(3) .
O6 H18 O2 0.887(18) 1.816(19) 2.689(2) 168(3) 3_756
O7 H19 O10 0.892(18) 1.793(18) 2.682(3) 174(3) 4_556
O7 H20 O13 0.902(17) 1.764(18) 2.661(2) 172(3) 1_455
O8 H21 O9 0.96 1.86 2.794(3) 163.7 1_455
O8 H22 O11 0.94 1.98 2.842(3) 152.1 4
O9 H23 O11 0.92 1.88 2.790(3) 174.7 4
O9 H24 O10 0.92 2.01 2.887(3) 158.9 .

loop_
_geom_torsion_atom_site_label_1
_geom_torsion_atom_site_label_2
_geom_torsion_atom_site_label_3
_geom_torsion_atom_site_label_4
_geom_torsion
N1 C1 C2 C3 -0.2(4)
C1 C2 C3 C4 1.6(4)
C1 C2 C3 C6 -178.3(2)
C2 C3 C4 C5 -1.6(4)
C6 C3 C4 C5 178.3(2)
C3 C4 C5 N1 0.1(4)
C2 C3 C6 C7 1.5(3)
C4 C3 C6 C7 -178.4(2)
C2 C3 C6 C10 -178.3(2)
C4 C3 C6 C10 1.7(3)
C10 C6 C7 C8 -0.4(4)
C3 C6 C7 C8 179.8(2)
C6 C7 C8 N2 0.5(4)
N2 C9 C10 C6 -0.1(4)
C7 C6 C10 C9 0.2(4)
C3 C6 C10 C9 180.0(2)
C2 C1 N1 O1 176.6(2)
C2 C1 N1 C5 -1.4(3)
C4 C5 N1 O1 -176.6(2)
C4 C5 N1 C1 1.4(4)
C7 C8 N2 O2 180.0(2)
C7 C8 N2 C9 -0.4(4)
C10 C9 N2 O2 179.9(2)
C10 C9 N2 C8 0.2(4)
C1 N1 O1 Co1 29.8(3)
C5 N1 O1 Co1 -152.11(18)
N1 O1 Co1 O3 114.8(2)
N1 O1 Co1 O5 -64.0(2)
N1 O1 Co1 O6 -154.3(2)
N1 O1 Co1 O7 29.0(2)
